data_4334346
loop_
_publ_author_name
'Takuya Kuwabara'
'Masaichi Saito'
'Jing-Dong Guo'
'Shigeru Nagase'

_publ_section_title
;
 Unexpected Formation of Ru2Sn2 Bicyclic Four-Membered Ring Complexes with
 Butterfly and Inverse-Sandwich Structures
;
_journal_name_full 'Inorganic Chemistry'
_journal_page_first 3585
_journal_page_last 3587
_journal_paper_doi 10.1021/ic302782n
_journal_volume 52
_journal_year 2013
_chemical_formula_moiety 'C44 H70 Ru2 Sn2'
_chemical_formula_sum 'C44 H70 Ru2 Sn2'
_chemical_formula_weight 1038.56
_chemical_name_systematic
; 
 ? 
;
_space_group_IT_number 14
_symmetry_cell_setting monoclinic
_symmetry_space_group_name_Hall '-P 2yn'
_symmetry_space_group_name_H-M 'P 1 21/n 1'
_atom_sites_solution_hydrogens geom
_atom_sites_solution_primary direct
_atom_sites_solution_secondary difmap
_audit_creation_method SHELXL-97
_cell_angle_alpha 90.00
_cell_angle_beta 91.2610(10)
_cell_angle_gamma 90.00
_cell_formula_units_Z 4
_cell_length_a 12.4360(5)
_cell_length_b 9.9111(4)
_cell_length_c 34.8517(15)
_cell_measurement_reflns_used 2920
_cell_measurement_temperature 100(2)
_cell_measurement_theta_max 24.45
_cell_measurement_theta_min 2.34
_cell_volume 4294.6(3)
_computing_cell_refinement 'Bruker SMART'
_computing_data_collection 'Bruker SMART'
_computing_data_reduction 'Bruker SAINT'
_computing_molecular_graphics 'Bruker SHELXTL'
_computing_publication_material 'Bruker SHELXTL'
_computing_structure_refinement 'SHELXL-97 (Sheldrick, 1997)'
_computing_structure_solution 'SHELXS-97 (Sheldrick, 1990)'
_diffrn_ambient_temperature 100(2)
_diffrn_measured_fraction_theta_full 0.998
_diffrn_measured_fraction_theta_max 0.998
_diffrn_measurement_device_type 'CCD area detector'
_diffrn_measurement_method 'phi and omega scans'
_diffrn_radiation_monochromator graphite
_diffrn_radiation_source 'fine-focus sealed tube'
_diffrn_radiation_type MoK\a
_diffrn_radiation_wavelength 0.71073
_diffrn_reflns_av_R_equivalents 0.0800
_diffrn_reflns_av_sigmaI/netI 0.0907
_diffrn_reflns_limit_h_max 16
_diffrn_reflns_limit_h_min -16
_diffrn_reflns_limit_k_max 13
_diffrn_reflns_limit_k_min -11
_diffrn_reflns_limit_l_max 45
_diffrn_reflns_limit_l_min -37
_diffrn_reflns_number 31021
_diffrn_reflns_theta_full 27.91
_diffrn_reflns_theta_max 27.91
_diffrn_reflns_theta_min 1.17
_exptl_absorpt_coefficient_mu 1.867
_exptl_absorpt_correction_T_max 0.756
_exptl_absorpt_correction_T_min 0.645
_exptl_absorpt_correction_type empirical
_exptl_absorpt_process_details 'SADABS; Sheldrick 1996'
_exptl_crystal_density_diffrn 1.606
_exptl_crystal_F_000 2088
_exptl_crystal_size_max 0.25
_exptl_crystal_size_mid 0.20
_exptl_crystal_size_min 0.15
_refine_diff_density_max 1.200
_refine_diff_density_min -0.720
_refine_diff_density_rms 0.191
_refine_ls_extinction_method none
_refine_ls_goodness_of_fit_ref 1.008
_refine_ls_hydrogen_treatment constr
_refine_ls_matrix_type full
_refine_ls_number_parameters 451
_refine_ls_number_reflns 10268
_refine_ls_number_restraints 0
_refine_ls_restrained_S_all 1.008
_refine_ls_R_factor_all 0.0732
_refine_ls_R_factor_gt 0.0487
_refine_ls_shift/su_max 0.001
_refine_ls_shift/su_mean 0.000
_refine_ls_structure_factor_coef Fsqd
_refine_ls_weighting_details 'calc w=1/[\s^2^(Fo^2^)+(0.0377P)^2^+2.5951P] where P=(Fo^2^+2Fc^2^)/3'
_refine_ls_weighting_scheme calc
_refine_ls_wR_factor_gt 0.0933
_refine_ls_wR_factor_ref 0.1101
_reflns_number_gt 7719
_reflns_number_total 10268
_reflns_threshold_expression >2sigma(I)
_cod_data_source_file ic302782n_si_002_1.cif
_cod_data_source_block masa427
_cod_original_sg_symbol_H-M 'P 21/n'
_cod_database_code 4334346

loop_
_symmetry_equiv_pos_as_xyz
'x, y, z'
'-x+1/2, y+1/2, -z+1/2'
'-x, -y, -z'
'x-1/2, -y-1/2, z-1/2'

loop_
_atom_site_label
_atom_site_type_symbol
_atom_site_fract_x
_atom_site_fract_y
_atom_site_fract_z
_atom_site_U_iso_or_equiv
_atom_site_adp_type
_atom_site_occupancy
_atom_site_symmetry_multiplicity
_atom_site_calc_flag
_atom_site_refinement_flags
Sn1 Sn 0.63389(3) 0.60129(4) 0.119550(11) 0.01220(10) Uani 1 1 d .
Sn2 Sn 0.36009(3) 0.78369(4) 0.129815(11) 0.01237(10) Uani 1 1 d .
Ru1 Ru 0.43280(3) 0.53669(4) 0.130287(13) 0.01094(10) Uani 1 1 d .
Ru2 Ru 0.51338(3) 0.68696(4) 0.174121(13) 0.01117(10) Uani 1 1 d .
C2 C 0.8004(5) 0.5913(5) 0.06328(16) 0.0145(12) Uani 1 1 d .
C29 C 0.2778(4) 0.4359(5) 0.11832(18) 0.0173(13) Uani 1 1 d .
C8 C 0.3315(4) 0.9443(5) 0.08868(16) 0.0141(12) Uani 1 1 d .
C25 C 0.3209(5) 0.4557(5) 0.08072(18) 0.0203(13) Uani 1 1 d .
C27 C 0.4385(4) 0.3206(5) 0.11486(18) 0.0166(12) Uani 1 1 d .
C11 C 0.8831(4) 0.6208(5) 0.03305(17) 0.0157(12) Uani 1 1 d .
H11A H 0.8504 0.6751 0.0128 0.019 Uiso 1 1 calc R
H11B H 0.9072 0.5368 0.0218 0.019 Uiso 1 1 calc R
C4 C 0.7668(4) 0.4610(5) 0.12224(17) 0.0153(12) Uani 1 1 d .
C9 C 0.6836(5) 0.7954(5) 0.04691(18) 0.0194(13) Uani 1 1 d .
H9A H 0.6075 0.7917 0.0403 0.023 Uiso 1 1 calc R
H9B H 0.7230 0.7985 0.0232 0.023 Uiso 1 1 calc R
C1 C 0.7147(4) 0.6711(5) 0.06876(17) 0.0158(12) Uani 1 1 d .
C39 C 0.6521(4) 0.7159(6) 0.21485(16) 0.0171(12) Uani 1 1 d .
C23 C 0.3990(5) 0.9730(5) 0.05468(17) 0.0192(13) Uani 1 1 d .
H23A H 0.4732 0.9840 0.0632 0.023 Uiso 1 1 calc R
H23B H 0.3755 1.0573 0.0431 0.023 Uiso 1 1 calc R
C44 C 0.7654(5) 0.6665(6) 0.21216(18) 0.0250(14) Uani 1 1 d .
H44A H 0.7960 0.6993 0.1889 0.037 Uiso 1 1 calc R
H44B H 0.7659 0.5697 0.2121 0.037 Uiso 1 1 calc R
H44C H 0.8070 0.6990 0.2338 0.037 Uiso 1 1 calc R
C13 C 0.8982(4) 0.3642(5) 0.07631(17) 0.0162(12) Uani 1 1 d .
H13A H 0.9218 0.3102 0.0981 0.019 Uiso 1 1 calc R
H13B H 0.9612 0.4056 0.0653 0.019 Uiso 1 1 calc R
C6 C 0.1749(4) 0.9607(5) 0.13160(17) 0.0161(12) Uani 1 1 d .
C7 C 0.2375(4) 1.0052(5) 0.09685(17) 0.0150(12) Uani 1 1 d .
C22 C 0.1316(5) 1.0555(6) 0.03577(19) 0.0254(15) Uani 1 1 d .
H22A H 0.1833 1.0161 0.0190 0.038 Uiso 1 1 calc R
H22B H 0.0931 1.1258 0.0224 0.038 Uiso 1 1 calc R
H22C H 0.0819 0.9873 0.0437 0.038 Uiso 1 1 calc R
C3 C 0.8220(4) 0.4733(5) 0.08957(17) 0.0160(12) Uani 1 1 d .
C26 C 0.4197(5) 0.3873(5) 0.07911(18) 0.0191(13) Uani 1 1 d .
C15 C 0.7828(4) 0.3488(6) 0.15135(17) 0.0179(13) Uani 1 1 d .
H15A H 0.7802 0.2630 0.1379 0.022 Uiso 1 1 calc R
H15B H 0.7233 0.3505 0.1689 0.022 Uiso 1 1 calc R
C32 C 0.5277(5) 0.2238(5) 0.12420(19) 0.0225(14) Uani 1 1 d .
H32A H 0.5038 0.1333 0.1192 0.034 Uiso 1 1 calc R
H32B H 0.5483 0.2325 0.1508 0.034 Uiso 1 1 calc R
H32C H 0.5884 0.2437 0.1086 0.034 Uiso 1 1 calc R
C19 C 0.0813(5) 1.0460(6) 0.14419(18) 0.0206(14) Uani 1 1 d .
H19A H 0.1009 1.1403 0.1417 0.025 Uiso 1 1 calc R
H19B H 0.0697 1.0288 0.1712 0.025 Uiso 1 1 calc R
C12 C 0.9788(5) 0.6955(6) 0.05055(19) 0.0247(14) Uani 1 1 d .
H12A H 0.9557 0.7816 0.0600 0.037 Uiso 1 1 calc R
H12B H 1.0320 0.7087 0.0314 0.037 Uiso 1 1 calc R
H12C H 1.0091 0.6436 0.0714 0.037 Uiso 1 1 calc R
C28 C 0.3495(4) 0.3486(5) 0.13925(16) 0.0154(12) Uani 1 1 d .
C37 C 0.5096(5) 0.8604(6) 0.21761(18) 0.0224(14) Uani 1 1 d .
C21 C 0.1898(5) 1.1146(5) 0.07113(18) 0.0209(14) Uani 1 1 d .
H21A H 0.2468 1.1740 0.0629 0.025 Uiso 1 1 calc R
H21B H 0.1395 1.1680 0.0856 0.025 Uiso 1 1 calc R
C17 C 0.1548(5) 0.7947(6) 0.18659(17) 0.0205(13) Uani 1 1 d .
H17A H 0.1981 0.7198 0.1960 0.025 Uiso 1 1 calc R
H17B H 0.1571 0.8641 0.2062 0.025 Uiso 1 1 calc R
C36 C 0.4778(4) 0.7361(6) 0.23461(16) 0.0190(13) Uani 1 1 d .
C38 C 0.6164(5) 0.8491(6) 0.20549(17) 0.0189(13) Uani 1 1 d .
C18 C 0.0389(5) 0.7462(6) 0.18214(19) 0.0252(15) Uani 1 1 d .
H18A H -0.0079 0.8224 0.1788 0.038 Uiso 1 1 calc R
H18B H 0.0193 0.6973 0.2047 0.038 Uiso 1 1 calc R
H18C H 0.0324 0.6881 0.1602 0.038 Uiso 1 1 calc R
C20 C -0.0254(5) 1.0227(6) 0.12205(18) 0.0222(14) Uani 1 1 d .
H20A H -0.0186 1.0528 0.0960 0.033 Uiso 1 1 calc R
H20B H -0.0817 1.0723 0.1341 0.033 Uiso 1 1 calc R
H20C H -0.0425 0.9282 0.1222 0.033 Uiso 1 1 calc R
C24 C 0.3928(5) 0.8621(6) 0.02459(18) 0.0225(14) Uani 1 1 d .
H24A H 0.4123 0.7774 0.0362 0.034 Uiso 1 1 calc R
H24B H 0.4414 0.8822 0.0044 0.034 Uiso 1 1 calc R
H24C H 0.3208 0.8565 0.0142 0.034 Uiso 1 1 calc R
C14 C 0.8430(5) 0.2735(6) 0.04636(19) 0.0251(15) Uani 1 1 d .
H14A H 0.7808 0.2324 0.0573 0.038 Uiso 1 1 calc R
H14B H 0.8921 0.2045 0.0385 0.038 Uiso 1 1 calc R
H14C H 0.8214 0.3266 0.0245 0.038 Uiso 1 1 calc R
C5 C 0.2081(4) 0.8513(6) 0.15067(18) 0.0191(13) Uani 1 1 d .
C33 C 0.3315(5) 0.2890(6) 0.17780(18) 0.0236(14) Uani 1 1 d .
H33A H 0.2872 0.3485 0.1924 0.035 Uiso 1 1 calc R
H33B H 0.3995 0.2768 0.1910 0.035 Uiso 1 1 calc R
H33C H 0.2963 0.2033 0.1749 0.035 Uiso 1 1 calc R
C16 C 0.8892(5) 0.3563(6) 0.17504(18) 0.0230(14) Uani 1 1 d .
H16A H 0.9482 0.3337 0.1590 0.034 Uiso 1 1 calc R
H16B H 0.8866 0.2938 0.1960 0.034 Uiso 1 1 calc R
H16C H 0.8988 0.4462 0.1848 0.034 Uiso 1 1 calc R
C31 C 0.4889(5) 0.3773(6) 0.04455(19) 0.0296(16) Uani 1 1 d .
H31A H 0.4597 0.3106 0.0273 0.044 Uiso 1 1 calc R
H31B H 0.5605 0.3517 0.0524 0.044 Uiso 1 1 calc R
H31C H 0.4909 0.4631 0.0318 0.044 Uiso 1 1 calc R
C10 C 0.7069(5) 0.9240(6) 0.0701(2) 0.0340(18) Uani 1 1 d .
H10A H 0.6694 0.9203 0.0939 0.051 Uiso 1 1 calc R
H10B H 0.6831 1.0012 0.0556 0.051 Uiso 1 1 calc R
H10C H 0.7828 0.9309 0.0753 0.051 Uiso 1 1 calc R
C34 C 0.1688(5) 0.4811(6) 0.1304(2) 0.0297(16) Uani 1 1 d .
H34A H 0.1156 0.4183 0.1211 0.045 Uiso 1 1 calc R
H34B H 0.1539 0.5689 0.1198 0.045 Uiso 1 1 calc R
H34C H 0.1671 0.4853 0.1579 0.045 Uiso 1 1 calc R
C35 C 0.5667(5) 0.6456(6) 0.23307(17) 0.0174(12) Uani 1 1 d .
C41 C 0.3764(5) 0.7119(8) 0.2559(2) 0.0368(18) Uani 1 1 d .
H41A H 0.3539 0.6200 0.2523 0.055 Uiso 1 1 calc R
H41B H 0.3211 0.7714 0.2463 0.055 Uiso 1 1 calc R
H41C H 0.3890 0.7287 0.2827 0.055 Uiso 1 1 calc R
C40 C 0.5709(5) 0.5077(6) 0.25086(19) 0.0259(15) Uani 1 1 d .
H40A H 0.5926 0.5152 0.2774 0.039 Uiso 1 1 calc R
H40B H 0.6218 0.4529 0.2376 0.039 Uiso 1 1 calc R
H40C H 0.5010 0.4667 0.2490 0.039 Uiso 1 1 calc R
C43 C 0.6823(6) 0.9595(6) 0.1874(2) 0.0338(17) Uani 1 1 d .
H43A H 0.6403 1.0029 0.1675 0.051 Uiso 1 1 calc R
H43B H 0.7457 0.9210 0.1766 0.051 Uiso 1 1 calc R
H43C H 0.7028 1.0246 0.2066 0.051 Uiso 1 1 calc R
C42 C 0.4428(6) 0.9886(7) 0.2160(2) 0.0404(19) Uani 1 1 d .
H42A H 0.4512 1.0365 0.2399 0.061 Uiso 1 1 calc R
H42B H 0.3684 0.9659 0.2118 0.061 Uiso 1 1 calc R
H42C H 0.4666 1.0446 0.1954 0.061 Uiso 1 1 calc R
C30 C 0.2645(6) 0.5296(7) 0.04895(19) 0.0336(17) Uani 1 1 d .
H30A H 0.3137 0.5458 0.0286 0.050 Uiso 1 1 calc R
H30B H 0.2382 0.6142 0.0584 0.050 Uiso 1 1 calc R
H30C H 0.2052 0.4764 0.0394 0.050 Uiso 1 1 calc R

loop_
_atom_site_aniso_label
_atom_site_aniso_U_11
_atom_site_aniso_U_22
_atom_site_aniso_U_33
_atom_site_aniso_U_23
_atom_site_aniso_U_13
_atom_site_aniso_U_12
Sn1 0.01032(19) 0.01307(19) 0.0133(2) 0.00066(15) 0.00115(15) 0.00125(14)
Sn2 0.01081(19) 0.01261(19) 0.0137(2) -0.00006(15) 0.00004(15) 0.00201(14)
Ru1 0.0098(2) 0.0106(2) 0.0125(2) -0.00020(17) 0.00044(17) 0.00005(16)
Ru2 0.0111(2) 0.0118(2) 0.0106(2) -0.00035(17) -0.00026(17) 0.00125(17)
C2 0.020(3) 0.016(3) 0.008(3) 0.002(2) -0.001(2) -0.003(2)
C29 0.009(3) 0.014(3) 0.029(4) -0.001(2) -0.003(3) -0.003(2)
C8 0.018(3) 0.011(3) 0.013(3) -0.003(2) -0.002(2) 0.001(2)
C25 0.023(3) 0.011(3) 0.027(4) 0.002(2) -0.010(3) -0.002(2)
C27 0.014(3) 0.014(3) 0.022(3) -0.006(2) 0.003(2) -0.002(2)
C11 0.014(3) 0.017(3) 0.016(3) 0.003(2) 0.003(2) 0.002(2)
C4 0.018(3) 0.012(3) 0.015(3) 0.003(2) -0.002(2) 0.003(2)
C9 0.016(3) 0.021(3) 0.021(3) 0.008(3) -0.001(2) 0.005(2)
C1 0.014(3) 0.018(3) 0.016(3) 0.006(2) -0.001(2) 0.001(2)
C39 0.016(3) 0.025(3) 0.010(3) -0.001(2) -0.005(2) 0.002(2)
C23 0.018(3) 0.016(3) 0.024(3) 0.004(2) 0.002(3) 0.001(2)
C44 0.015(3) 0.041(4) 0.018(3) 0.000(3) -0.003(3) -0.003(3)
C13 0.019(3) 0.015(3) 0.016(3) 0.006(2) 0.001(2) 0.002(2)
C6 0.016(3) 0.014(3) 0.018(3) -0.001(2) -0.002(2) 0.001(2)
C7 0.017(3) 0.009(3) 0.019(3) -0.003(2) -0.001(2) -0.006(2)
C22 0.022(3) 0.025(3) 0.028(4) 0.011(3) -0.006(3) -0.003(3)
C3 0.011(3) 0.016(3) 0.021(3) -0.001(2) 0.000(2) 0.001(2)
C26 0.025(3) 0.013(3) 0.019(3) -0.003(2) -0.001(3) -0.001(2)
C15 0.013(3) 0.020(3) 0.021(3) 0.004(2) 0.001(2) 0.005(2)
C32 0.023(3) 0.012(3) 0.032(4) -0.007(3) 0.003(3) 0.005(2)
C19 0.023(3) 0.013(3) 0.026(4) 0.002(3) 0.006(3) 0.005(2)
C12 0.017(3) 0.030(4) 0.027(4) 0.000(3) 0.006(3) 0.002(3)
C28 0.016(3) 0.018(3) 0.011(3) 0.003(2) 0.001(2) -0.001(2)
C37 0.030(4) 0.019(3) 0.017(3) -0.012(3) -0.008(3) 0.007(3)
C21 0.020(3) 0.012(3) 0.031(4) 0.002(3) 0.004(3) 0.002(2)
C17 0.022(3) 0.022(3) 0.018(3) -0.001(3) 0.005(3) 0.009(2)
C36 0.013(3) 0.036(4) 0.008(3) -0.004(3) -0.004(2) 0.004(3)
C38 0.026(3) 0.018(3) 0.012(3) -0.005(2) -0.006(3) -0.003(2)
C18 0.020(3) 0.028(3) 0.027(4) 0.008(3) 0.009(3) 0.002(3)
C20 0.014(3) 0.026(3) 0.026(4) 0.003(3) -0.001(3) 0.003(2)
C24 0.019(3) 0.030(3) 0.018(3) 0.000(3) 0.001(3) -0.001(3)
C14 0.026(3) 0.021(3) 0.029(4) -0.004(3) 0.007(3) 0.003(3)
C5 0.013(3) 0.020(3) 0.025(4) -0.003(3) 0.005(3) 0.000(2)
C33 0.021(3) 0.025(3) 0.025(4) 0.002(3) 0.004(3) 0.000(3)
C16 0.019(3) 0.032(3) 0.018(3) 0.003(3) 0.004(3) 0.007(3)
C31 0.041(4) 0.027(4) 0.021(4) -0.009(3) 0.008(3) 0.000(3)
C10 0.031(4) 0.013(3) 0.058(5) 0.006(3) -0.015(4) 0.001(3)
C34 0.015(3) 0.026(4) 0.048(5) 0.001(3) 0.002(3) -0.004(3)
C35 0.017(3) 0.021(3) 0.014(3) 0.001(2) -0.002(2) 0.001(2)
C41 0.020(3) 0.071(5) 0.020(4) 0.005(4) 0.003(3) 0.013(3)
C40 0.022(3) 0.034(4) 0.022(4) 0.012(3) -0.005(3) -0.001(3)
C43 0.044(4) 0.024(4) 0.033(4) -0.002(3) -0.010(3) -0.011(3)
C42 0.047(5) 0.038(4) 0.036(5) -0.013(3) -0.015(4) 0.020(4)
C30 0.043(4) 0.034(4) 0.023(4) 0.001(3) -0.018(3) -0.002(3)

loop_
_atom_type_symbol
_atom_type_description
_atom_type_scat_dispersion_real
_atom_type_scat_dispersion_imag
_atom_type_scat_source
C C 0.0033 0.0016 'International Tables Vol C Tables 4.2.6.8 and 6.1.1.4'
H H 0.0000 0.0000 'International Tables Vol C Tables 4.2.6.8 and 6.1.1.4'
Ru Ru -1.2594 0.8363 'International Tables Vol C Tables 4.2.6.8 and 6.1.1.4'
Sn Sn -0.6537 1.4246 'International Tables Vol C Tables 4.2.6.8 and 6.1.1.4'

loop_
_geom_angle_atom_site_label_1
_geom_angle_atom_site_label_2
_geom_angle_atom_site_label_3
_geom_angle
C4 Sn1 C1 82.7(2)
C4 Sn1 Ru2 129.31(15)
C1 Sn1 Ru2 141.34(14)
C4 Sn1 Ru1 124.68(14)
C1 Sn1 Ru1 131.03(15)
Ru2 Sn1 Ru1 53.481(15)
C5 Sn2 C8 82.1(2)
C5 Sn2 Ru2 123.47(17)
C8 Sn2 Ru2 140.23(15)
C5 Sn2 Ru1 126.73(15)
C8 Sn2 Ru1 138.17(14)
Ru2 Sn2 Ru1 53.347(15)
C28 Ru1 C29 38.3(2)
C28 Ru1 C27 38.4(2)
C29 Ru1 C27 63.1(2)
C28 Ru1 C26 62.3(2)
C29 Ru1 C26 61.2(2)
C27 Ru1 C26 36.6(2)
C28 Ru1 C25 62.0(2)
C29 Ru1 C25 36.9(2)
C27 Ru1 C25 60.6(2)
C26 Ru1 C25 35.1(2)
C28 Ru1 Ru2 130.87(15)
C29 Ru1 Ru2 140.52(16)
C27 Ru1 Ru2 139.39(16)
C26 Ru1 Ru2 158.18(15)
C25 Ru1 Ru2 160.02(14)
C28 Ru1 Sn2 130.07(15)
C29 Ru1 Sn2 97.05(14)
C27 Ru1 Sn2 157.03(16)
C26 Ru1 Sn2 125.10(15)
C25 Ru1 Sn2 96.72(14)
Ru2 Ru1 Sn2 63.318(17)
C28 Ru1 Sn1 134.05(15)
C29 Ru1 Sn1 156.79(16)
C27 Ru1 Sn1 99.58(14)
C26 Ru1 Sn1 95.58(15)
C25 Ru1 Sn1 122.26(15)
Ru2 Ru1 Sn1 62.693(17)
Sn2 Ru1 Sn1 95.837(18)
C35 Ru2 C36 37.8(2)
C35 Ru2 C39 37.8(2)
C36 Ru2 C39 62.2(2)
C35 Ru2 C37 61.9(2)
C36 Ru2 C37 36.8(2)
C39 Ru2 C37 60.6(2)
C35 Ru2 C38 62.1(2)
C36 Ru2 C38 61.2(2)
C39 Ru2 C38 36.6(2)
C37 Ru2 C38 35.6(2)
C35 Ru2 Ru1 127.64(15)
C36 Ru2 Ru1 131.92(16)
C39 Ru2 Ru1 144.22(15)
C37 Ru2 Ru1 153.24(16)
C38 Ru2 Ru1 166.84(15)
C35 Ru2 Sn1 117.42(15)
C36 Ru2 Sn1 154.25(15)
C39 Ru2 Sn1 93.30(14)
C37 Ru2 Sn1 138.74(16)
C38 Ru2 Sn1 104.56(15)
Ru1 Ru2 Sn1 63.826(17)
C35 Ru2 Sn2 145.95(15)
C36 Ru2 Sn2 108.87(15)
C39 Ru2 Sn2 151.03(15)
C37 Ru2 Sn2 95.18(16)
C38 Ru2 Sn2 114.45(15)
Ru1 Ru2 Sn2 63.335(18)
Sn1 Ru2 Sn2 96.482(19)
C1 C2 C3 120.1(5)
C1 C2 C11 122.4(5)
C3 C2 C11 117.3(5)
C28 C29 C25 107.8(5)
C28 C29 C34 126.6(6)
C25 C29 C34 124.9(6)
C28 C29 Ru1 69.2(3)
C25 C29 Ru1 76.6(3)
C34 C29 Ru1 127.2(4)
C7 C8 C23 125.8(5)
C7 C8 Sn2 108.6(4)
C23 C8 Sn2 125.3(4)
C26 C25 C29 108.3(5)
C26 C25 C30 127.3(6)
C29 C25 C30 124.3(6)
C26 C25 Ru1 71.8(3)
C29 C25 Ru1 66.5(3)
C30 C25 Ru1 130.1(4)
C26 C27 C28 108.3(5)
C26 C27 C32 126.4(5)
C28 C27 C32 124.9(5)
C26 C27 Ru1 75.9(3)
C28 C27 Ru1 68.9(3)
C32 C27 Ru1 126.6(4)
C2 C11 C12 110.7(5)
C2 C11 H11A 109.5
C12 C11 H11A 109.5
C2 C11 H11B 109.5
C12 C11 H11B 109.5
H11A C11 H11B 108.1
C3 C4 C15 124.8(5)
C3 C4 Sn1 108.0(4)
C15 C4 Sn1 126.2(4)
C1 C9 C10 111.9(5)
C1 C9 H9A 109.2
C10 C9 H9A 109.2
C1 C9 H9B 109.2
C10 C9 H9B 109.2
H9A C9 H9B 107.9
C2 C1 C9 127.6(5)
C2 C1 Sn1 108.1(4)
C9 C1 Sn1 124.1(4)
C38 C39 C35 108.7(5)
C38 C39 C44 125.2(5)
C35 C39 C44 125.3(5)
C38 C39 Ru2 75.0(3)
C35 C39 Ru2 69.4(3)
C44 C39 Ru2 129.4(4)
C8 C23 C24 112.9(5)
C8 C23 H23A 109.0
C24 C23 H23A 109.0
C8 C23 H23B 109.0
C24 C23 H23B 109.0
H23A C23 H23B 107.8
C39 C44 H44A 109.5
C39 C44 H44B 109.5
H44A C44 H44B 109.5
C39 C44 H44C 109.5
H44A C44 H44C 109.5
H44B C44 H44C 109.5
C3 C13 C14 110.6(5)
C3 C13 H13A 109.5
C14 C13 H13A 109.5
C3 C13 H13B 109.5
C14 C13 H13B 109.5
H13A C13 H13B 108.1
C5 C6 C19 122.8(5)
C5 C6 C7 118.4(5)
C19 C6 C7 118.7(5)
C8 C7 C21 121.5(5)
C8 C7 C6 119.9(5)
C21 C7 C6 118.5(5)
C21 C22 H22A 109.5
C21 C22 H22B 109.5
H22A C22 H22B 109.5
C21 C22 H22C 109.5
H22A C22 H22C 109.5
H22B C22 H22C 109.5
C4 C3 C2 119.8(5)
C4 C3 C13 121.7(5)
C2 C3 C13 118.2(5)
C25 C26 C27 108.4(5)
C25 C26 C31 125.6(6)
C27 C26 C31 125.8(5)
C25 C26 Ru1 73.0(3)
C27 C26 Ru1 67.5(3)
C31 C26 Ru1 128.9(4)
C4 C15 C16 114.9(5)
C4 C15 H15A 108.6
C16 C15 H15A 108.6
C4 C15 H15B 108.6
C16 C15 H15B 108.6
H15A C15 H15B 107.5
C27 C32 H32A 109.5
C27 C32 H32B 109.5
H32A C32 H32B 109.5
C27 C32 H32C 109.5
H32A C32 H32C 109.5
H32B C32 H32C 109.5
C6 C19 C20 115.6(5)
C6 C19 H19A 108.4
C20 C19 H19A 108.4
C6 C19 H19B 108.4
C20 C19 H19B 108.4
H19A C19 H19B 107.4
C11 C12 H12A 109.5
C11 C12 H12B 109.5
H12A C12 H12B 109.5
C11 C12 H12C 109.5
H12A C12 H12C 109.5
H12B C12 H12C 109.5
C29 C28 C27 107.1(5)
C29 C28 C33 126.6(5)
C27 C28 C33 126.1(5)
C29 C28 Ru1 72.5(3)
C27 C28 Ru1 72.7(3)
C33 C28 Ru1 123.7(4)
C38 C37 C36 109.2(5)
C38 C37 C42 125.1(6)
C36 C37 C42 125.6(6)
C38 C37 Ru2 73.1(3)
C36 C37 Ru2 68.7(3)
C42 C37 Ru2 128.5(5)
C7 C21 C22 111.9(5)
C7 C21 H21A 109.2
C22 C21 H21A 109.2
C7 C21 H21B 109.2
C22 C21 H21B 109.2
H21A C21 H21B 107.9
C18 C17 C5 117.2(5)
C18 C17 H17A 108.0
C5 C17 H17A 108.0
C18 C17 H17B 108.0
C5 C17 H17B 108.0
H17A C17 H17B 107.2
C37 C36 C35 107.8(5)
C37 C36 C41 126.1(6)
C35 C36 C41 125.5(6)
C37 C36 Ru2 74.4(3)
C35 C36 Ru2 69.8(3)
C41 C36 Ru2 128.6(4)
C37 C38 C39 107.2(5)
C37 C38 C43 126.3(6)
C39 C38 C43 126.5(6)
C37 C38 Ru2 71.4(3)
C39 C38 Ru2 68.4(3)
C43 C38 Ru2 127.2(4)
C17 C18 H18A 109.5
C17 C18 H18B 109.5
H18A C18 H18B 109.5
C17 C18 H18C 109.5
H18A C18 H18C 109.5
H18B C18 H18C 109.5
C19 C20 H20A 109.5
C19 C20 H20B 109.5
H20A C20 H20B 109.5
C19 C20 H20C 109.5
H20A C20 H20C 109.5
H20B C20 H20C 109.5
C23 C24 H24A 109.5
C23 C24 H24B 109.5
H24A C24 H24B 109.5
C23 C24 H24C 109.5
H24A C24 H24C 109.5
H24B C24 H24C 109.5
C13 C14 H14A 109.5
C13 C14 H14B 109.5
H14A C14 H14B 109.5
C13 C14 H14C 109.5
H14A C14 H14C 109.5
H14B C14 H14C 109.5
C6 C5 C17 124.7(5)
C6 C5 Sn2 110.5(4)
C17 C5 Sn2 124.1(4)
C28 C33 H33A 109.5
C28 C33 H33B 109.5
H33A C33 H33B 109.5
C28 C33 H33C 109.5
H33A C33 H33C 109.5
H33B C33 H33C 109.5
C15 C16 H16A 109.5
C15 C16 H16B 109.5
H16A C16 H16B 109.5
C15 C16 H16C 109.5
H16A C16 H16C 109.5
H16B C16 H16C 109.5
C26 C31 H31A 109.5
C26 C31 H31B 109.5
H31A C31 H31B 109.5
C26 C31 H31C 109.5
H31A C31 H31C 109.5
H31B C31 H31C 109.5
C9 C10 H10A 109.5
C9 C10 H10B 109.5
H10A C10 H10B 109.5
C9 C10 H10C 109.5
H10A C10 H10C 109.5
H10B C10 H10C 109.5
C29 C34 H34A 109.5
C29 C34 H34B 109.5
H34A C34 H34B 109.5
C29 C34 H34C 109.5
H34A C34 H34C 109.5
H34B C34 H34C 109.5
C36 C35 C39 107.1(5)
C36 C35 C40 125.3(5)
C39 C35 C40 127.4(5)
C36 C35 Ru2 72.4(3)
C39 C35 Ru2 72.8(3)
C40 C35 Ru2 124.5(4)
C36 C41 H41A 109.5
C36 C41 H41B 109.5
H41A C41 H41B 109.5
C36 C41 H41C 109.5
H41A C41 H41C 109.5
H41B C41 H41C 109.5
C35 C40 H40A 109.5
C35 C40 H40B 109.5
H40A C40 H40B 109.5
C35 C40 H40C 109.5
H40A C40 H40C 109.5
H40B C40 H40C 109.5
C38 C43 H43A 109.5
C38 C43 H43B 109.5
H43A C43 H43B 109.5
C38 C43 H43C 109.5
H43A C43 H43C 109.5
H43B C43 H43C 109.5
C37 C42 H42A 109.5
C37 C42 H42B 109.5
H42A C42 H42B 109.5
C37 C42 H42C 109.5
H42A C42 H42C 109.5
H42B C42 H42C 109.5
C25 C30 H30A 109.5
C25 C30 H30B 109.5
H30A C30 H30B 109.5
C25 C30 H30C 109.5
H30A C30 H30C 109.5
H30B C30 H30C 109.5

loop_
_geom_bond_atom_site_label_1
_geom_bond_atom_site_label_2
_geom_bond_distance
Sn1 C4 2.160(5)
Sn1 C1 2.168(5)
Sn1 Ru2 2.5903(6)
Sn1 Ru1 2.6162(6)
Sn2 C5 2.147(5)
Sn2 C8 2.166(6)
Sn2 Ru2 2.6092(6)
Sn2 Ru1 2.6096(6)
Ru1 C28 2.159(5)
Ru1 C29 2.203(5)
Ru1 C27 2.210(5)
Ru1 C26 2.321(6)
Ru1 C25 2.336(6)
Ru1 Ru2 2.3428(6)
Ru2 C35 2.184(6)
Ru2 C36 2.218(6)
Ru2 C39 2.229(6)
Ru2 C37 2.293(6)
Ru2 C38 2.315(6)
C2 C1 1.345(7)
C2 C3 1.506(8)
C2 C11 1.517(7)
C29 C28 1.430(8)
C29 C25 1.440(8)
C29 C34 1.497(8)
C8 C7 1.352(7)
C8 C23 1.494(8)
C25 C26 1.405(8)
C25 C30 1.490(8)
C27 C26 1.426(8)
C27 C28 1.438(7)
C27 C32 1.497(8)
C11 C12 1.518(8)
C11 H11A 0.9700
C11 H11B 0.9700
C4 C3 1.348(8)
C4 C15 1.515(7)
C9 C1 1.494(7)
C9 C10 1.533(8)
C9 H9A 0.9700
C9 H9B 0.9700
C39 C38 1.428(8)
C39 C35 1.431(8)
C39 C44 1.496(8)
C23 C24 1.520(8)
C23 H23A 0.9700
C23 H23B 0.9700
C44 H44A 0.9600
C44 H44B 0.9600
C44 H44C 0.9600
C13 C3 1.517(7)
C13 C14 1.529(8)
C13 H13A 0.9700
C13 H13B 0.9700
C6 C5 1.333(8)
C6 C19 1.511(7)
C6 C7 1.519(8)
C7 C21 1.519(8)
C22 C21 1.532(9)
C22 H22A 0.9600
C22 H22B 0.9600
C22 H22C 0.9600
C26 C31 1.499(8)
C15 C16 1.546(8)
C15 H15A 0.9700
C15 H15B 0.9700
C32 H32A 0.9600
C32 H32B 0.9600
C32 H32C 0.9600
C19 C20 1.538(8)
C19 H19A 0.9700
C19 H19B 0.9700
C12 H12A 0.9600
C12 H12B 0.9600
C12 H12C 0.9600
C28 C33 1.489(8)
C37 C38 1.407(8)
C37 C36 1.426(8)
C37 C42 1.519(8)
C21 H21A 0.9700
C21 H21B 0.9700
C17 C18 1.524(8)
C17 C5 1.535(8)
C17 H17A 0.9700
C17 H17B 0.9700
C36 C35 1.426(8)
C36 C41 1.496(8)
C38 C43 1.514(8)
C18 H18A 0.9600
C18 H18B 0.9600
C18 H18C 0.9600
C20 H20A 0.9600
C20 H20B 0.9600
C20 H20C 0.9600
C24 H24A 0.9600
C24 H24B 0.9600
C24 H24C 0.9600
C14 H14A 0.9600
C14 H14B 0.9600
C14 H14C 0.9600
C33 H33A 0.9600
C33 H33B 0.9600
C33 H33C 0.9600
C16 H16A 0.9600
C16 H16B 0.9600
C16 H16C 0.9600
C31 H31A 0.9600
C31 H31B 0.9600
C31 H31C 0.9600
C10 H10A 0.9600
C10 H10B 0.9600
C10 H10C 0.9600
C34 H34A 0.9600
C34 H34B 0.9600
C34 H34C 0.9600
C35 C40 1.501(8)
C41 H41A 0.9600
C41 H41B 0.9600
C41 H41C 0.9600
C40 H40A 0.9600
C40 H40B 0.9600
C40 H40C 0.9600
C43 H43A 0.9600
C43 H43B 0.9600
C43 H43C 0.9600
C42 H42A 0.9600
C42 H42B 0.9600
C42 H42C 0.9600
C30 H30A 0.9600
C30 H30B 0.9600
C30 H30C 0.9600
